data_7155546
loop_
_publ_author_name
'Zhao, Yingying'
'Hu, Yancheng'
'Li, Xincheng'
'Wan, Boshun'

_publ_section_title
;
 Tf2NH-catalyzed formal [3 + 2] cycloaddition of oxadiazolones with
 ynamides: a simple access to aminoimidazoles.
;
_journal_issue 16
_journal_name_full 'Organic &amp; biomolecular chemistry'
_journal_page_first 3413
_journal_page_last 3417
_journal_paper_doi 10.1039/c7ob00701a
_journal_volume 15
_journal_year 2017
_chemical_formula_sum 'C51 H44 N4 O4 S2'
_chemical_formula_weight 841.02
_chemical_name_systematic
; 
 ? 
;
_space_group_IT_number 14
_symmetry_cell_setting monoclinic
_symmetry_space_group_name_Hall '-P 2ybc'
_symmetry_space_group_name_H-M 'P 1 21/c 1'
_atom_sites_solution_hydrogens geom
_atom_sites_solution_primary direct
_atom_sites_solution_secondary difmap
_audit_creation_method SHELXL-97
_audit_update_record
;
2017-02-27 deposited with the CCDC.
2017-03-30 downloaded from the CCDC.
;
_cell_angle_alpha 90.00
_cell_angle_beta 90.512(13)
_cell_angle_gamma 90.00
_cell_formula_units_Z 4
_cell_length_a 10.9813(14)
_cell_length_b 26.815(4)
_cell_length_c 14.946(2)
_cell_measurement_reflns_used 1677
_cell_measurement_temperature 294(2)
_cell_measurement_theta_max 18.3830
_cell_measurement_theta_min 3.2240
_cell_volume 4400.9(10)
_computing_cell_refinement
;
CrysAlisPro, Agilent Technologies,
Version 1.171.36.28 (release 01-02-2013 CrysAlis171 .NET)
(compiled Feb  1 2013,16:14:44)
;
_computing_data_collection
;
CrysAlisPro, Agilent Technologies,
Version 1.171.36.28 (release 01-02-2013 CrysAlis171 .NET)
(compiled Feb  1 2013,16:14:44)
;
_computing_data_reduction
;
CrysAlisPro, Agilent Technologies,
Version 1.171.36.28 (release 01-02-2013 CrysAlis171 .NET)
(compiled Feb  1 2013,16:14:44)
;
_computing_molecular_graphics 'SHELXTL (Sheldrick, 2008)'
_computing_publication_material 'SHELXTL and PLATON (Spek, 2009)'
_computing_structure_refinement 'SHELXL97 (Sheldrick, 2008)'
_computing_structure_solution 'SHELXS97 (Sheldrick, 2008)'
_diffrn_ambient_temperature 294(2)
_diffrn_measured_fraction_theta_full 0.998
_diffrn_measured_fraction_theta_max 0.998
_diffrn_measurement_device_type 'Xcalibur, Atlas, Gemini ultra'
_diffrn_measurement_method '\w scans'
_diffrn_radiation_monochromator graphite
_diffrn_radiation_source 'Enhance (Mo) X-ray Source'
_diffrn_radiation_type MoK\a
_diffrn_radiation_wavelength 0.71073
_diffrn_reflns_av_R_equivalents 0.2825
_diffrn_reflns_av_sigmaI/netI 0.2758
_diffrn_reflns_limit_h_max 12
_diffrn_reflns_limit_h_min -13
_diffrn_reflns_limit_k_max 30
_diffrn_reflns_limit_k_min -31
_diffrn_reflns_limit_l_max 17
_diffrn_reflns_limit_l_min -17
_diffrn_reflns_number 38531
_diffrn_reflns_theta_full 25.01
_diffrn_reflns_theta_max 25.01
_diffrn_reflns_theta_min 2.77
_exptl_absorpt_coefficient_mu 0.171
_exptl_absorpt_correction_T_max 0.9731
_exptl_absorpt_correction_T_min 0.9698
_exptl_absorpt_correction_type multi-scan
_exptl_absorpt_process_details
;
CrysAlisPro, Agilent Technologies,
Version 1.171.36.28 (release 01-02-2013 CrysAlis171 .NET)
(compiled Feb  1 2013,16:14:44)
Empirical absorption correction using spherical harmonics,
 implemented in SCALE3 ABSPACK scaling algorithm.
;
_exptl_crystal_colour colorless
_exptl_crystal_density_diffrn 1.269
_exptl_crystal_density_method 'not measured'
_exptl_crystal_description plate
_exptl_crystal_F_000 1768
_exptl_crystal_size_max 0.18
_exptl_crystal_size_mid 0.18
_exptl_crystal_size_min 0.16
_refine_diff_density_max 0.238
_refine_diff_density_min -0.311
_refine_diff_density_rms 0.052
_refine_ls_extinction_method none
_refine_ls_goodness_of_fit_ref 0.947
_refine_ls_hydrogen_treatment constr
_refine_ls_matrix_type full
_refine_ls_number_parameters 552
_refine_ls_number_reflns 7732
_refine_ls_number_restraints 0
_refine_ls_restrained_S_all 0.947
_refine_ls_R_factor_all 0.2753
_refine_ls_R_factor_gt 0.0814
_refine_ls_shift/su_max 0.000
_refine_ls_shift/su_mean 0.000
_refine_ls_structure_factor_coef Fsqd
_refine_ls_weighting_details 'calc w=1/[\s^2^(Fo^2^)+(0.0423P)^2^+0.0000P] where P=(Fo^2^+2Fc^2^)/3'
_refine_ls_weighting_scheme calc
_refine_ls_wR_factor_gt 0.1463
_refine_ls_wR_factor_ref 0.2280
_reflns_number_gt 2364
_reflns_number_total 7732
_reflns_threshold_expression >2sigma(I)
_cod_data_source_file c7ob00701a2.cif
_cod_data_source_block 2
_cod_depositor_comments 'Adding full bibliography for 7155546.cif.'
_cod_original_sg_symbol_H-M 'P 21/c'
_cod_database_code 7155546

loop_
_symmetry_equiv_pos_as_xyz
'x, y, z'
'-x, y+1/2, -z+1/2'
'-x, -y, -z'
'x, -y-1/2, z-1/2'

loop_
_atom_site_label
_atom_site_type_symbol
_atom_site_fract_x
_atom_site_fract_y
_atom_site_fract_z
_atom_site_U_iso_or_equiv
_atom_site_adp_type
_atom_site_occupancy
_atom_site_symmetry_multiplicity
_atom_site_calc_flag
_atom_site_refinement_flags
C1 C 0.1867(5) 0.0459(3) 0.4416(4) 0.0499(18) Uani 1 1 d .
C2 C 0.1688(6) 0.1239(3) 0.4106(5) 0.0537(18) Uani 1 1 d .
C3 C 0.1267(6) 0.1001(3) 0.3354(5) 0.0550(18) Uani 1 1 d .
C4 C 0.5913(7) 0.1700(3) 0.0531(5) 0.098(3) Uani 1 1 d .
H4A H 0.6462 0.1577 0.0087 0.147 Uiso 1 1 calc R
H4B H 0.6363 0.1878 0.0982 0.147 Uiso 1 1 calc R
H4C H 0.5332 0.1920 0.0254 0.147 Uiso 1 1 calc R
C5 C 0.5248(6) 0.1265(3) 0.0958(5) 0.070(2) Uani 1 1 d .
C6 C 0.5079(7) 0.0832(3) 0.0488(5) 0.078(2) Uani 1 1 d .
H6 H 0.5391 0.0806 -0.0087 0.094 Uiso 1 1 calc R
C7 C 0.4456(7) 0.0430(3) 0.0844(5) 0.078(2) Uani 1 1 d .
H7 H 0.4340 0.0142 0.0509 0.093 Uiso 1 1 calc R
C8 C 0.4008(6) 0.0463(3) 0.1704(4) 0.0549(18) Uani 1 1 d .
C9 C 0.4185(6) 0.0896(3) 0.2198(4) 0.065(2) Uani 1 1 d .
H9 H 0.3887 0.0921 0.2777 0.078 Uiso 1 1 calc R
C10 C 0.4805(6) 0.1286(3) 0.1822(5) 0.073(2) Uani 1 1 d .
H10 H 0.4932 0.1574 0.2157 0.088 Uiso 1 1 calc R
C11 C 0.1044(6) -0.0042(3) 0.1308(4) 0.069(2) Uani 1 1 d .
H11A H 0.0215 0.0076 0.1372 0.083 Uiso 1 1 calc R
H11B H 0.1012 -0.0402 0.1251 0.083 Uiso 1 1 calc R
C12 C 0.1563(7) 0.0173(4) 0.0453(5) 0.074(2) Uani 1 1 d .
C13 C 0.1579(7) 0.0676(4) 0.0286(6) 0.097(3) Uani 1 1 d .
H13 H 0.1248 0.0895 0.0701 0.116 Uiso 1 1 calc R
C14 C 0.2084(9) 0.0864(5) -0.0498(8) 0.131(4) Uani 1 1 d .
H14 H 0.2108 0.1206 -0.0596 0.157 Uiso 1 1 calc R
C15 C 0.2554(10) 0.0536(6) -0.1137(7) 0.133(5) Uani 1 1 d .
H15 H 0.2915 0.0656 -0.1655 0.160 Uiso 1 1 calc R
C16 C 0.2471(8) 0.0041(5) -0.0984(6) 0.112(4) Uani 1 1 d .
H16 H 0.2749 -0.0178 -0.1418 0.134 Uiso 1 1 calc R
C17 C 0.1990(6) -0.0152(4) -0.0206(5) 0.088(3) Uani 1 1 d .
H17 H 0.1951 -0.0495 -0.0121 0.105 Uiso 1 1 calc R
C18 C 0.0253(6) -0.0254(3) 0.3194(4) 0.0562(19) Uani 1 1 d .
H18 H -0.0265 -0.0148 0.3645 0.067 Uiso 1 1 calc R
C19 C 0.0000(7) -0.0750(3) 0.2853(4) 0.064(2) Uani 1 1 d .
C20 C 0.0850(7) -0.1058(3) 0.2442(5) 0.080(2) Uani 1 1 d .
H20 H 0.1645 -0.0947 0.2373 0.096 Uiso 1 1 calc R
C21 C 0.0524(10) -0.1534(4) 0.2130(6) 0.110(3) Uani 1 1 d .
H21 H 0.1089 -0.1728 0.1827 0.131 Uiso 1 1 calc R
C22 C -0.0644(11) -0.1715(3) 0.2272(6) 0.102(3) Uani 1 1 d .
H22 H -0.0863 -0.2031 0.2068 0.123 Uiso 1 1 calc R
C23 C -0.1462(9) -0.1429(4) 0.2711(6) 0.095(3) Uani 1 1 d .
H23 H -0.2240 -0.1552 0.2817 0.114 Uiso 1 1 calc R
C24 C -0.1151(8) -0.0955(3) 0.3003(5) 0.082(2) Uani 1 1 d .
H24 H -0.1726 -0.0768 0.3308 0.099 Uiso 1 1 calc R
C25 C 0.1096(6) 0.0074(3) 0.2971(4) 0.0468(17) Uani 1 1 d .
C26 C 0.2251(6) 0.0013(3) 0.4934(4) 0.0538(18) Uani 1 1 d .
C27 C 0.1581(6) -0.0426(3) 0.5042(4) 0.069(2) Uani 1 1 d .
H27 H 0.0848 -0.0469 0.4736 0.082 Uiso 1 1 calc R
C28 C 0.2023(8) -0.0798(3) 0.5611(5) 0.079(2) Uani 1 1 d .
H28 H 0.1565 -0.1086 0.5689 0.095 Uiso 1 1 calc R
C29 C 0.3117(8) -0.0749(3) 0.6061(5) 0.087(3) Uani 1 1 d .
H29 H 0.3413 -0.1005 0.6424 0.104 Uiso 1 1 calc R
C30 C 0.3743(8) -0.0324(4) 0.5960(6) 0.106(3) Uani 1 1 d .
H30 H 0.4471 -0.0282 0.6273 0.127 Uiso 1 1 calc R
C31 C 0.3336(7) 0.0053(3) 0.5405(5) 0.082(2) Uani 1 1 d .
H31 H 0.3802 0.0341 0.5347 0.099 Uiso 1 1 calc R
C32 C 0.0679(7) 0.1207(3) 0.2544(5) 0.063(2) Uani 1 1 d .
C33 C 0.1206(7) 0.1603(3) 0.2089(6) 0.085(2) Uani 1 1 d .
H33 H 0.1986 0.1708 0.2245 0.102 Uiso 1 1 calc R
C34 C 0.0575(9) 0.1844(3) 0.1399(6) 0.109(3) Uani 1 1 d .
H34 H 0.0909 0.2123 0.1124 0.131 Uiso 1 1 calc R
C35 C -0.0565(9) 0.1662(4) 0.1123(6) 0.109(3) Uani 1 1 d .
H35 H -0.0970 0.1806 0.0639 0.131 Uiso 1 1 calc R
C36 C -0.1074(8) 0.1273(3) 0.1568(6) 0.090(3) Uani 1 1 d .
H36 H -0.1842 0.1160 0.1394 0.108 Uiso 1 1 calc R
C37 C -0.0472(7) 0.1040(3) 0.2279(5) 0.073(2) Uani 1 1 d .
H37 H -0.0835 0.0774 0.2574 0.088 Uiso 1 1 calc R
C38 C 0.5415(8) 0.1666(4) 0.7877(5) 0.132(4) Uani 1 1 d .
H38A H 0.5401 0.1314 0.7998 0.197 Uiso 1 1 calc R
H38B H 0.4954 0.1838 0.8324 0.197 Uiso 1 1 calc R
H38C H 0.6241 0.1782 0.7890 0.197 Uiso 1 1 calc R
C39 C 0.4859(7) 0.1764(4) 0.6960(6) 0.079(2) Uani 1 1 d .
C40 C 0.4240(7) 0.2206(4) 0.6793(5) 0.083(2) Uani 1 1 d .
H40 H 0.4189 0.2444 0.7242 0.100 Uiso 1 1 calc R
C41 C 0.3694(6) 0.2299(3) 0.5967(5) 0.067(2) Uani 1 1 d .
H41 H 0.3273 0.2594 0.5865 0.081 Uiso 1 1 calc R
C42 C 0.3789(6) 0.1940(3) 0.5294(5) 0.0577(19) Uani 1 1 d .
C43 C 0.4413(7) 0.1499(3) 0.5444(6) 0.075(2) Uani 1 1 d .
H43 H 0.4473 0.1260 0.4995 0.090 Uiso 1 1 calc R
C44 C 0.4943(6) 0.1421(3) 0.6269(6) 0.080(2) Uani 1 1 d .
H44 H 0.5374 0.1127 0.6367 0.096 Uiso 1 1 calc R
C45 C 0.0885(7) 0.1950(3) 0.4972(5) 0.082(2) Uani 1 1 d .
H45A H 0.1201 0.2265 0.5192 0.099 Uiso 1 1 calc R
H45B H 0.0914 0.1715 0.5464 0.099 Uiso 1 1 calc R
C46 C -0.0421(7) 0.2024(3) 0.4698(7) 0.071(2) Uani 1 1 d .
C47 C -0.1318(10) 0.2006(3) 0.5355(6) 0.097(3) Uani 1 1 d .
H47 H -0.1106 0.1936 0.5946 0.117 Uiso 1 1 calc R
C48 C -0.2517(12) 0.2093(4) 0.5124(10) 0.133(4) Uani 1 1 d .
H48 H -0.3104 0.2093 0.5569 0.160 Uiso 1 1 calc R
C49 C -0.2872(10) 0.2181(4) 0.4242(12) 0.146(5) Uani 1 1 d .
H49 H -0.3689 0.2225 0.4092 0.176 Uiso 1 1 calc R
C50 C -0.1991(10) 0.2202(3) 0.3602(8) 0.121(4) Uani 1 1 d .
H50 H -0.2204 0.2271 0.3011 0.145 Uiso 1 1 calc R
C51 C -0.0774(8) 0.2121(3) 0.3834(7) 0.087(3) Uani 1 1 d .
H51 H -0.0187 0.2133 0.3390 0.105 Uiso 1 1 calc R
N1 N 0.1362(4) 0.0495(2) 0.3554(3) 0.0508(14) Uani 1 1 d .
N2 N 0.2040(5) 0.0911(2) 0.4754(3) 0.0543(15) Uani 1 1 d .
N3 N 0.1741(4) 0.00846(19) 0.2139(3) 0.0498(14) Uani 1 1 d .
N4 N 0.1689(5) 0.1769(2) 0.4261(4) 0.0648(16) Uani 1 1 d .
O1 O 0.3435(4) -0.04731(17) 0.1585(3) 0.0719(14) Uani 1 1 d .
O2 O 0.3562(4) -0.00893(18) 0.3101(3) 0.0676(14) Uani 1 1 d .
O3 O 0.3736(4) 0.18044(19) 0.3552(3) 0.0808(16) Uani 1 1 d .
O4 O 0.2811(5) 0.25788(18) 0.4183(3) 0.0938(17) Uani 1 1 d .
S1 S 0.32442(15) -0.00526(8) 0.21677(12) 0.0603(6) Uani 1 1 d .
S2 S 0.30517(19) 0.20540(8) 0.42402(13) 0.0710(6) Uani 1 1 d .

loop_
_atom_site_aniso_label
_atom_site_aniso_U_11
_atom_site_aniso_U_22
_atom_site_aniso_U_33
_atom_site_aniso_U_23
_atom_site_aniso_U_13
_atom_site_aniso_U_12
C1 0.043(4) 0.053(5) 0.054(5) 0.001(4) 0.015(3) 0.000(4)
C2 0.055(5) 0.046(5) 0.059(5) -0.006(4) 0.001(4) -0.001(4)
C3 0.053(5) 0.056(6) 0.056(5) 0.005(4) 0.001(4) -0.006(4)
C4 0.090(6) 0.086(7) 0.118(7) 0.018(6) 0.014(5) -0.002(5)
C5 0.053(5) 0.073(7) 0.084(6) 0.017(5) 0.009(4) 0.003(5)
C6 0.083(6) 0.073(7) 0.079(6) 0.005(5) 0.017(4) -0.009(5)
C7 0.090(6) 0.072(7) 0.072(5) -0.018(5) 0.018(4) -0.010(5)
C8 0.056(5) 0.057(5) 0.052(4) 0.000(4) 0.000(3) -0.004(4)
C9 0.078(6) 0.068(6) 0.048(4) 0.001(4) 0.005(4) -0.003(5)
C10 0.089(6) 0.063(6) 0.069(5) -0.001(4) 0.018(4) -0.010(5)
C11 0.060(5) 0.093(7) 0.055(4) -0.008(4) -0.013(4) -0.003(5)
C12 0.061(5) 0.103(8) 0.059(5) 0.008(5) -0.007(4) 0.005(5)
C13 0.090(7) 0.117(9) 0.082(7) 0.028(6) -0.002(5) 0.029(6)
C14 0.130(9) 0.160(12) 0.102(8) 0.053(8) 0.010(7) 0.015(8)
C15 0.119(9) 0.204(16) 0.076(8) 0.047(10) 0.005(6) -0.013(10)
C16 0.076(6) 0.201(14) 0.059(6) 0.013(8) 0.003(5) -0.003(8)
C17 0.081(6) 0.127(9) 0.054(5) -0.006(5) 0.000(4) 0.006(6)
C18 0.043(4) 0.055(5) 0.071(5) -0.007(4) 0.009(3) -0.011(4)
C19 0.067(5) 0.058(6) 0.066(5) 0.002(4) 0.003(4) -0.031(5)
C20 0.081(6) 0.060(6) 0.100(6) -0.015(5) 0.012(5) -0.001(5)
C21 0.134(9) 0.057(7) 0.138(8) -0.032(6) 0.009(7) -0.007(6)
C22 0.133(9) 0.046(7) 0.128(8) -0.007(6) -0.026(7) -0.034(7)
C23 0.099(8) 0.077(8) 0.108(7) 0.008(6) -0.008(6) -0.019(6)
C24 0.113(8) 0.057(6) 0.077(5) 0.002(5) -0.001(5) -0.013(6)
C25 0.052(4) 0.045(5) 0.043(4) -0.003(4) -0.009(3) 0.010(4)
C26 0.062(5) 0.051(5) 0.049(4) 0.004(4) -0.006(3) -0.012(4)
C27 0.068(5) 0.068(6) 0.069(5) 0.001(4) -0.019(4) -0.010(5)
C28 0.093(7) 0.064(6) 0.080(6) 0.014(5) -0.017(5) -0.017(5)
C29 0.092(7) 0.069(7) 0.100(6) 0.026(5) -0.014(5) 0.004(6)
C30 0.089(7) 0.096(8) 0.132(8) 0.048(7) -0.059(6) -0.023(6)
C31 0.073(6) 0.082(7) 0.092(6) 0.031(5) -0.017(5) -0.031(5)
C32 0.061(5) 0.050(5) 0.077(5) -0.002(4) -0.008(4) -0.002(4)
C33 0.078(6) 0.057(6) 0.121(7) 0.025(5) -0.016(5) -0.006(5)
C34 0.116(8) 0.075(7) 0.137(8) 0.056(6) -0.025(7) -0.004(6)
C35 0.096(8) 0.109(9) 0.120(8) 0.046(7) -0.050(6) -0.003(7)
C36 0.099(7) 0.070(7) 0.101(7) 0.004(5) -0.017(6) -0.010(6)
C37 0.084(6) 0.058(6) 0.077(5) 0.007(4) -0.015(5) 0.009(5)
C38 0.157(9) 0.136(10) 0.100(7) 0.002(6) -0.060(7) -0.023(8)
C39 0.087(6) 0.065(7) 0.085(7) -0.007(5) -0.008(5) -0.015(5)
C40 0.098(7) 0.076(7) 0.076(6) -0.016(5) -0.007(5) -0.005(6)
C41 0.057(5) 0.050(5) 0.094(6) -0.004(5) 0.001(4) -0.017(4)
C42 0.054(5) 0.045(5) 0.074(5) -0.002(4) 0.005(4) -0.015(4)
C43 0.067(6) 0.058(6) 0.100(7) -0.019(5) -0.004(5) -0.007(5)
C44 0.065(5) 0.065(7) 0.110(7) 0.005(6) -0.018(5) -0.001(5)
C45 0.075(6) 0.067(6) 0.106(6) -0.032(5) 0.015(5) 0.013(5)
C46 0.053(6) 0.044(5) 0.115(7) -0.015(5) 0.003(6) 0.003(4)
C47 0.088(7) 0.065(7) 0.139(8) -0.009(6) 0.018(7) -0.011(6)
C48 0.086(10) 0.099(9) 0.214(14) -0.010(10) 0.035(9) -0.012(7)
C49 0.056(8) 0.111(10) 0.271(17) -0.001(12) 0.000(11) 0.012(7)
C50 0.075(8) 0.091(8) 0.196(11) 0.024(7) -0.012(8) 0.023(6)
C51 0.070(7) 0.049(6) 0.142(9) 0.009(6) 0.006(6) 0.002(5)
N1 0.051(4) 0.050(4) 0.051(4) -0.004(3) -0.005(3) -0.007(3)
N2 0.065(4) 0.048(4) 0.050(3) -0.006(3) -0.001(3) 0.000(3)
N3 0.045(3) 0.059(4) 0.045(3) 0.000(3) -0.005(3) 0.001(3)
N4 0.062(4) 0.044(4) 0.088(4) -0.011(3) 0.001(3) 0.002(3)
O1 0.082(4) 0.053(3) 0.080(3) -0.013(3) 0.006(3) 0.007(3)
O2 0.063(3) 0.079(4) 0.060(3) 0.006(3) -0.009(2) 0.007(3)
O3 0.089(4) 0.078(4) 0.075(3) -0.012(3) 0.018(3) -0.014(3)
O4 0.123(4) 0.036(4) 0.123(4) 0.005(3) -0.030(3) -0.009(3)
S1 0.0578(12) 0.0626(15) 0.0605(12) -0.0001(11) 0.0014(9) 0.0021(11)
S2 0.0814(15) 0.0509(15) 0.0807(14) -0.0015(11) -0.0042(11) -0.0095(12)

loop_
_atom_type_symbol
_atom_type_description
_atom_type_scat_dispersion_real
_atom_type_scat_dispersion_imag
_atom_type_scat_source
C C 0.0033 0.0016 'International Tables Vol C Tables 4.2.6.8 and 6.1.1.4'
H H 0.0000 0.0000 'International Tables Vol C Tables 4.2.6.8 and 6.1.1.4'
N N 0.0061 0.0033 'International Tables Vol C Tables 4.2.6.8 and 6.1.1.4'
O O 0.0106 0.0060 'International Tables Vol C Tables 4.2.6.8 and 6.1.1.4'
S S 0.1246 0.1234 'International Tables Vol C Tables 4.2.6.8 and 6.1.1.4'

loop_
_geom_angle_atom_site_label_1
_geom_angle_atom_site_label_2
_geom_angle_atom_site_label_3
_geom_angle
N2 C1 N1 110.1(6)
N2 C1 C26 119.9(6)
N1 C1 C26 129.9(7)
N2 C2 C3 112.1(6)
N2 C2 N4 121.5(6)
C3 C2 N4 126.3(7)
C2 C3 N1 104.7(6)
C2 C3 C32 129.8(7)
N1 C3 C32 125.0(7)
C5 C4 H4A 109.5
C5 C4 H4B 109.5
H4A C4 H4B 109.5
C5 C4 H4C 109.5
H4A C4 H4C 109.5
H4B C4 H4C 109.5
C6 C5 C10 117.7(7)
C6 C5 C4 120.0(7)
C10 C5 C4 122.3(8)
C5 C6 C7 121.8(7)
C5 C6 H6 119.1
C7 C6 H6 119.1
C6 C7 C8 119.3(7)
C6 C7 H7 120.4
C8 C7 H7 120.4
C9 C8 C7 119.8(7)
C9 C8 S1 120.8(5)
C7 C8 S1 119.3(6)
C10 C9 C8 119.2(6)
C10 C9 H9 120.4
C8 C9 H9 120.4
C9 C10 C5 122.1(7)
C9 C10 H10 119.0
C5 C10 H10 119.0
N3 C11 C12 114.9(6)
N3 C11 H11A 108.6
C12 C11 H11A 108.6
N3 C11 H11B 108.6
C12 C11 H11B 108.6
H11A C11 H11B 107.5
C13 C12 C17 118.6(8)
C13 C12 C11 122.2(8)
C17 C12 C11 119.1(9)
C12 C13 C14 121.0(9)
C12 C13 H13 119.5
C14 C13 H13 119.5
C13 C14 C15 119.8(11)
C13 C14 H14 120.1
C15 C14 H14 120.1
C16 C15 C14 118.4(11)
C16 C15 H15 120.8
C14 C15 H15 120.8
C15 C16 C17 122.6(11)
C15 C16 H16 118.7
C17 C16 H16 118.7
C16 C17 C12 119.4(10)
C16 C17 H17 120.3
C12 C17 H17 120.3
C25 C18 C19 130.8(6)
C25 C18 H18 114.6
C19 C18 H18 114.6
C20 C19 C24 116.5(7)
C20 C19 C18 124.9(7)
C24 C19 C18 118.4(7)
C19 C20 C21 121.1(8)
C19 C20 H20 119.5
C21 C20 H20 119.5
C22 C21 C20 119.9(9)
C22 C21 H21 120.0
C20 C21 H21 120.0
C23 C22 C21 119.6(9)
C23 C22 H22 120.2
C21 C22 H22 120.2
C22 C23 C24 120.6(9)
C22 C23 H23 119.7
C24 C23 H23 119.7
C23 C24 C19 122.1(8)
C23 C24 H24 118.9
C19 C24 H24 118.9
C18 C25 N3 125.8(6)
C18 C25 N1 120.1(6)
N3 C25 N1 113.9(6)
C31 C26 C27 117.3(7)
C31 C26 C1 116.2(7)
C27 C26 C1 126.2(7)
C28 C27 C26 119.5(7)
C28 C27 H27 120.3
C26 C27 H27 120.3
C29 C28 C27 121.8(8)
C29 C28 H28 119.1
C27 C28 H28 119.1
C30 C29 C28 118.0(8)
C30 C29 H29 121.0
C28 C29 H29 121.0
C29 C30 C31 121.9(8)
C29 C30 H30 119.1
C31 C30 H30 119.1
C30 C31 C26 121.4(7)
C30 C31 H31 119.3
C26 C31 H31 119.3
C33 C32 C37 119.1(7)
C33 C32 C3 120.5(7)
C37 C32 C3 120.0(7)
C34 C33 C32 120.6(8)
C34 C33 H33 119.7
C32 C33 H33 119.7
C33 C34 C35 119.4(8)
C33 C34 H34 120.3
C35 C34 H34 120.3
C36 C35 C34 119.6(8)
C36 C35 H35 120.2
C34 C35 H35 120.2
C35 C36 C37 121.5(8)
C35 C36 H36 119.3
C37 C36 H36 119.3
C32 C37 C36 119.6(8)
C32 C37 H37 120.2
C36 C37 H37 120.2
C39 C38 H38A 109.5
C39 C38 H38B 109.5
H38A C38 H38B 109.5
C39 C38 H38C 109.5
H38A C38 H38C 109.5
H38B C38 H38C 109.5
C44 C39 C40 118.0(8)
C44 C39 C38 121.8(9)
C40 C39 C38 120.2(8)
C41 C40 C39 121.3(8)
C41 C40 H40 119.3
C39 C40 H40 119.3
C40 C41 C42 118.8(7)
C40 C41 H41 120.6
C42 C41 H41 120.6
C43 C42 C41 120.8(7)
C43 C42 S2 120.5(6)
C41 C42 S2 118.7(6)
C44 C43 C42 118.7(7)
C44 C43 H43 120.6
C42 C43 H43 120.6
C43 C44 C39 122.3(8)
C43 C44 H44 118.8
C39 C44 H44 118.8
N4 C45 C46 115.1(6)
N4 C45 H45A 108.5
C46 C45 H45A 108.5
N4 C45 H45B 108.5
C46 C45 H45B 108.5
H45A C45 H45B 107.5
C51 C46 C47 118.3(8)
C51 C46 C45 123.0(8)
C47 C46 C45 118.7(9)
C48 C47 C46 119.7(10)
C48 C47 H47 120.2
C46 C47 H47 120.2
C47 C48 C49 121.7(12)
C47 C48 H48 119.2
C49 C48 H48 119.2
C50 C49 C48 118.4(12)
C50 C49 H49 120.8
C48 C49 H49 120.8
C49 C50 C51 120.1(11)
C49 C50 H50 119.9
C51 C50 H50 119.9
C46 C51 C50 121.7(9)
C46 C51 H51 119.1
C50 C51 H51 119.1
C3 N1 C1 106.9(6)
C3 N1 C25 127.8(6)
C1 N1 C25 125.1(6)
C1 N2 C2 106.2(6)
C25 N3 C11 117.5(5)
C25 N3 S1 117.5(4)
C11 N3 S1 117.7(4)
C2 N4 C45 116.3(5)
C2 N4 S2 116.4(4)
C45 N4 S2 113.8(5)
O2 S1 O1 119.8(3)
O2 S1 N3 105.6(2)
O1 S1 N3 107.6(3)
O2 S1 C8 108.8(3)
O1 S1 C8 107.7(3)
N3 S1 C8 106.7(3)
O4 S2 O3 120.6(3)
O4 S2 N4 106.5(3)
O3 S2 N4 105.8(3)
O4 S2 C42 107.6(3)
O3 S2 C42 108.3(3)
N4 S2 C42 107.6(3)

loop_
_geom_bond_atom_site_label_1
_geom_bond_atom_site_label_2
_geom_bond_distance
C1 N2 1.326(8)
C1 N1 1.402(7)
C1 C26 1.485(9)
C2 N2 1.361(8)
C2 C3 1.369(8)
C2 N4 1.442(8)
C3 N1 1.393(8)
C3 C32 1.475(9)
C4 C5 1.520(9)
C4 H4A 0.9600
C4 H4B 0.9600
C4 H4C 0.9600
C5 C6 1.371(10)
C5 C10 1.385(8)
C6 C7 1.384(9)
C6 H6 0.9300
C7 C8 1.384(8)
C7 H7 0.9300
C8 C9 1.388(8)
C8 S1 1.762(7)
C9 C10 1.371(9)
C9 H9 0.9300
C10 H10 0.9300
C11 N3 1.492(7)
C11 C12 1.518(9)
C11 H11A 0.9700
C11 H11B 0.9700
C12 C13 1.371(11)
C12 C17 1.399(10)
C13 C14 1.395(11)
C13 H13 0.9300
C14 C15 1.400(14)
C14 H14 0.9300
C15 C16 1.350(14)
C15 H15 0.9300
C16 C17 1.382(10)
C16 H16 0.9300
C17 H17 0.9300
C18 C25 1.320(8)
C18 C19 1.452(9)
C18 H18 0.9300
C19 C20 1.393(9)
C19 C24 1.398(9)
C20 C21 1.405(10)
C20 H20 0.9300
C21 C22 1.389(11)
C21 H21 0.9300
C22 C23 1.355(11)
C22 H22 0.9300
C23 C24 1.385(10)
C23 H23 0.9300
C24 H24 0.9300
C25 N3 1.437(7)
C25 N1 1.454(7)
C26 C31 1.383(9)
C26 C27 1.398(9)
C27 C28 1.395(9)
C27 H27 0.9300
C28 C29 1.378(9)
C28 H28 0.9300
C29 C30 1.341(10)
C29 H29 0.9300
C30 C31 1.380(10)
C30 H30 0.9300
C31 H31 0.9300
C32 C33 1.389(9)
C32 C37 1.396(9)
C33 C34 1.396(10)
C33 H33 0.9300
C34 C35 1.402(11)
C34 H34 0.9300
C35 C36 1.360(10)
C35 H35 0.9300
C36 C37 1.395(9)
C36 H36 0.9300
C37 H37 0.9300
C38 C39 1.520(10)
C38 H38A 0.9600
C38 H38B 0.9600
C38 H38C 0.9600
C39 C44 1.387(10)
C39 C40 1.387(10)
C40 C41 1.389(9)
C40 H40 0.9300
C41 C42 1.397(9)
C41 H41 0.9300
C42 C43 1.383(9)
C42 S2 1.791(7)
C43 C44 1.375(9)
C43 H43 0.9300
C44 H44 0.9300
C45 N4 1.470(7)
C45 C46 1.501(9)
C45 H45A 0.9700
C45 H45B 0.9700
C46 C51 1.370(10)
C46 C47 1.398(10)
C47 C48 1.379(13)
C47 H47 0.9300
C48 C49 1.391(14)
C48 H48 0.9300
C49 C50 1.368(13)
C49 H49 0.9300
C50 C51 1.394(11)
C50 H50 0.9300
C51 H51 0.9300
N3 S1 1.691(5)
N4 S2 1.681(6)
O1 S1 1.441(4)
O2 S1 1.438(4)
O3 S2 1.445(4)
O4 S2 1.434(5)

loop_
_geom_torsion_atom_site_label_1
_geom_torsion_atom_site_label_2
_geom_torsion_atom_site_label_3
_geom_torsion_atom_site_label_4
_geom_torsion
N2 C2 C3 N1 0.3(7)
N4 C2 C3 N1 -174.9(5)
N2 C2 C3 C32 172.5(6)
N4 C2 C3 C32 -2.6(11)
C10 C5 C6 C7 2.0(12)
C4 C5 C6 C7 -178.6(7)
C5 C6 C7 C8 -1.1(12)
C6 C7 C8 C9 0.1(11)
C6 C7 C8 S1 -178.6(6)
C7 C8 C9 C10 0.0(11)
S1 C8 C9 C10 178.7(5)
C8 C9 C10 C5 0.9(11)
C6 C5 C10 C9 -1.9(11)
C4 C5 C10 C9 178.7(7)
N3 C11 C12 C13 -66.7(10)
N3 C11 C12 C17 116.2(7)
C17 C12 C13 C14 -4.3(13)
C11 C12 C13 C14 178.7(7)
C12 C13 C14 C15 1.7(14)
C13 C14 C15 C16 1.9(16)
C14 C15 C16 C17 -2.9(17)
C15 C16 C17 C12 0.3(14)
C13 C12 C17 C16 3.3(11)
C11 C12 C17 C16 -179.6(7)
C25 C18 C19 C20 24.6(12)
C25 C18 C19 C24 -160.5(7)
C24 C19 C20 C21 5.2(11)
C18 C19 C20 C21 -179.9(7)
C19 C20 C21 C22 -3.5(14)
C20 C21 C22 C23 0.2(15)
C21 C22 C23 C24 1.2(14)
C22 C23 C24 C19 0.7(13)
C20 C19 C24 C23 -3.8(11)
C18 C19 C24 C23 -179.1(7)
C19 C18 C25 N3 21.3(12)
C19 C18 C25 N1 -164.6(7)
N2 C1 C26 C31 -38.8(9)
N1 C1 C26 C31 138.0(7)
N2 C1 C26 C27 136.2(7)
N1 C1 C26 C27 -47.0(10)
C31 C26 C27 C28 0.2(10)
C1 C26 C27 C28 -174.7(6)
C26 C27 C28 C29 -1.2(11)
C27 C28 C29 C30 2.0(13)
C28 C29 C30 C31 -1.9(14)
C29 C30 C31 C26 0.9(14)
C27 C26 C31 C30 0.0(11)
C1 C26 C31 C30 175.4(7)
C2 C3 C32 C33 50.8(11)
N1 C3 C32 C33 -138.4(7)
C2 C3 C32 C37 -122.8(8)
N1 C3 C32 C37 48.0(10)
C37 C32 C33 C34 2.6(12)
C3 C32 C33 C34 -171.1(7)
C32 C33 C34 C35 -4.4(14)
C33 C34 C35 C36 4.1(15)
C34 C35 C36 C37 -2.0(14)
C33 C32 C37 C36 -0.4(11)
C3 C32 C37 C36 173.3(7)
C35 C36 C37 C32 0.1(13)
C44 C39 C40 C41 1.5(12)
C38 C39 C40 C41 -178.2(7)
C39 C40 C41 C42 -0.8(11)
C40 C41 C42 C43 0.1(10)
C40 C41 C42 S2 178.4(5)
C41 C42 C43 C44 -0.2(10)
S2 C42 C43 C44 -178.5(5)
C42 C43 C44 C39 1.0(11)
C40 C39 C44 C43 -1.6(12)
C38 C39 C44 C43 178.1(7)
N4 C45 C46 C51 -26.1(11)
N4 C45 C46 C47 155.8(7)
C51 C46 C47 C48 -0.9(12)
C45 C46 C47 C48 177.3(8)
C46 C47 C48 C49 2.3(16)
C47 C48 C49 C50 -2.9(19)
C48 C49 C50 C51 2.0(17)
C47 C46 C51 C50 0.1(12)
C45 C46 C51 C50 -178.0(7)
C49 C50 C51 C46 -0.6(14)
C2 C3 N1 C1 -1.4(7)
C32 C3 N1 C1 -174.2(6)
C2 C3 N1 C25 -176.5(5)
C32 C3 N1 C25 10.7(10)
N2 C1 N1 C3 2.2(7)
C26 C1 N1 C3 -174.9(6)
N2 C1 N1 C25 177.4(5)
C26 C1 N1 C25 0.4(10)
C18 C25 N1 C3 -120.1(7)
N3 C25 N1 C3 54.6(8)
C18 C25 N1 C1 65.6(8)
N3 C25 N1 C1 -119.7(6)
N1 C1 N2 C2 -2.0(7)
C26 C1 N2 C2 175.4(5)
C3 C2 N2 C1 1.1(7)
N4 C2 N2 C1 176.5(5)
C18 C25 N3 C11 38.0(9)
N1 C25 N3 C11 -136.4(6)
C18 C25 N3 S1 -111.6(6)
N1 C25 N3 S1 74.0(6)
C12 C11 N3 C25 155.8(6)
C12 C11 N3 S1 -54.6(8)
N2 C2 N4 C45 -61.6(8)
C3 C2 N4 C45 113.2(8)
N2 C2 N4 S2 76.9(7)
C3 C2 N4 S2 -108.4(7)
C46 C45 N4 C2 -82.8(8)
C46 C45 N4 S2 137.7(6)
C25 N3 S1 O2 -7.4(5)
C11 N3 S1 O2 -157.0(5)
C25 N3 S1 O1 121.6(5)
C11 N3 S1 O1 -28.0(5)
C25 N3 S1 C8 -123.1(5)
C11 N3 S1 C8 87.3(5)
C9 C8 S1 O2 -36.3(6)
C7 C8 S1 O2 142.3(5)
C9 C8 S1 O1 -167.6(5)
C7 C8 S1 O1 11.0(6)
C9 C8 S1 N3 77.1(6)
C7 C8 S1 N3 -104.2(6)
C2 N4 S2 O4 165.9(5)
C45 N4 S2 O4 -54.7(6)
C2 N4 S2 O3 36.4(6)
C45 N4 S2 O3 175.9(5)
C2 N4 S2 C42 -79.1(6)
C45 N4 S2 C42 60.3(6)
C43 C42 S2 O4 -163.0(6)
C41 C42 S2 O4 18.7(6)
C43 C42 S2 O3 -31.2(6)
C41 C42 S2 O3 150.5(5)
C43 C42 S2 N4 82.7(6)
C41 C42 S2 N4 -95.6(5)
